data_2102357
loop_
_publ_author_name
'Marsh, Richard E.'

_publ_section_title
;
 Space group <i>Cc</i>: an update
;
_journal_issue 2
_journal_name_full 'Acta Crystallographica Section B'
_journal_page_first 252
_journal_page_last 253
_journal_paper_doi 10.1107/S0108768104003878
_journal_volume 60
_journal_year 2004
_chemical_formula_moiety 'C26 H56 O4 Cl Al3'
_chemical_formula_sum 'C26 H56 Al3 Cl O4'
_space_group_crystal_system monoclinic
_space_group_IT_number 15
_space_group_name_Hall '-C 2yc'
_space_group_name_H-M_alt 'C 1 2/c 1'
_audit_creation_method CRYM
_cell_angle_alpha 90
_cell_angle_beta 107.76
_cell_angle_gamma 90
_cell_formula_units_Z 4
_cell_length_a 22.5210
_cell_length_b 14.9740
_cell_length_c 10.6560
_cell_volume 3422.259
_cod_data_source_file bk0142.cif
_cod_data_source_block IBEBAS
_cod_depositor_comments
;
 Updating space group information and adding the symmetry operation list.

 Antanas Vaitkus,
 2018-06-14

 Adding the _cell_formula_units_Z data item.

 Antanas Vaitkus,
 2017-08-05

 Marking attached hydrogen atoms.

 Antanas Vaitkus,
 2017-08-05

 Marking atoms 'C8', 'C10', 'C12' and 'C9?', 'C11?', 'C13?' as belonging to
 disorder groups '1' and '2' accordingly with the occupancy of 0.5 after
 consulting the original publication.

 Antanas Vaitkus,
 2017-08-05

  Added moiety chemical formula from Marsh (2004) paper.
  The summary chemical formula is calculated from moiety formula using
  AdHocParser
  (svn://www.crystallography.net/cod-tools/trunk/Formulae/AdHocParser.yp,
  revision 1441.)

  Andrius Merkys
  2013-11-11
;
_cod_original_sg_symbol_H-M C2/c
_cod_database_code 2102357

loop_
_space_group_symop_id
_space_group_symop_operation_xyz
1 x,y,z
2 -x,y,-z+1/2
3 -x,-y,-z
4 x,-y,z+1/2
5 x+1/2,y+1/2,z
6 -x+1/2,y+1/2,-z+1/2
7 -x+1/2,-y+1/2,-z
8 x+1/2,-y+1/2,z+1/2

loop_
_atom_site_label
_atom_site_type_symbol
_atom_site_fract_x
_atom_site_fract_y
_atom_site_fract_z
_atom_site_disorder_group
_atom_site_occupancy
_atom_site_attached_hydrogens
Cl1 Cl 0.00000 0.53300 0.25000 . 1 0
Al3 Al 0.00000 0.67460 0.25000 . 1 0
Al1 Al -0.11290 0.73305 0.29400 . 1 0
O1 O -0.07990 0.71020 0.15790 . 1 0
O2 O 0.03070 0.70850 0.11615 . 1 0
C1 C -0.10775 0.69270 0.01805 . 1 0
C2 C -0.06820 0.72920 -0.06335 . 1 0
C3 C -0.00265 0.69035 -0.02010 . 1 0
C7 C -0.17140 0.63750 0.31470 . 1 0
C8 C -0.13740 0.57270 0.42090 1 0.5 3
C9? C -0.14980 0.54610 0.30380 2 0.5 3
C10 C -0.18800 0.58215 0.19130 1 0.5 3
C11? C -0.23600 0.64970 0.20050 2 0.5 3
C12 C -0.23515 0.67115 0.31845 1 0.5 3
C13? C -0.18695 0.64525 0.44515 2 0.5 3
C14 C -0.13370 0.86235 0.30390 . 1 0
C15 C -0.08660 0.92445 0.28005 . 1 0
C16 C -0.19410 0.88420 0.19005 . 1 0
C17 C -0.14185 0.88565 0.43875 . 1 0
C29 C -0.09970 0.70320 -0.20625 . 1 0
C30 C -0.06575 0.83155 -0.05760 . 1 0
H1 H -0.14840 0.71935 -0.01105 . 1 0
H2 H -0.11255 0.62955 0.00430 . 1 0
H3 H -0.00540 0.62690 -0.03345 . 1 0
H4 H 0.02025 0.71450 -0.07490 . 1 0
H9 H -0.04795 0.91775 0.34745 . 1 0
H10 H -0.10065 0.98480 0.27990 . 1 0
H11 H -0.08130 0.91065 0.19700 . 1 0
H12 H -0.22745 0.84725 0.19795 . 1 0
H13 H -0.18720 0.87305 0.10775 . 1 0
H14 H -0.20440 0.94575 0.19495 . 1 0
H15 H -0.10340 0.87795 0.50485 . 1 0
H16 H -0.17170 0.84690 0.45530 . 1 0
H17 H -0.15535 0.94650 0.43860 . 1 0
H27 H -0.07435 0.72230 -0.25700 . 1 0
H28 H -0.14000 0.73065 -0.23770 . 1 0
H29 H -0.10415 0.64085 -0.21275 . 1 0
H30 H -0.04195 0.85310 -0.11165 . 1 0
H31 H -0.04660 0.85010 0.03165 . 1 0
H32 H -0.10715 0.85515 -0.08920 . 1 0
